data_4087968
loop_
_publ_author_name
'Baba Haj, Samer'
'Dietz, Christina'
'Lutter, Michael'
'Jurkschat, Klaus'

_publ_section_title
;
 cyclo-Stannasiloxanes Containing both Oxygen Atoms and Methylene Moieties
 within the Ring and Formation of Related Organotin Oxo Clusters
;
_journal_issue 23
_journal_name_full Organometallics
_journal_page_first 5555
_journal_paper_doi 10.1021/acs.organomet.5b00768
_journal_volume 34
_journal_year 2015
_chemical_formula_moiety 'C30 H36 O2 Si2 Sn2'
_chemical_formula_sum 'C30 H36 O2 Si2 Sn2'
_chemical_formula_weight 722.15
_chemical_melting_point 168.0(10)
_chemical_name_common cyclo-(Ph2SnOMe2SiCH2)2
_space_group_crystal_system triclinic
_space_group_IT_number 2
_space_group_name_Hall '-P 1'
_space_group_name_H-M_alt 'P -1'
_atom_sites_solution_hydrogens geom
_audit_creation_method SHELXL-2014/7
_cell_angle_alpha 63.553(5)
_cell_angle_beta 85.715(4)
_cell_angle_gamma 72.521(4)
_cell_formula_units_Z 1
_cell_length_a 9.1830(5)
_cell_length_b 9.3227(4)
_cell_length_c 10.3918(5)
_cell_measurement_reflns_used 6453
_cell_measurement_temperature 173(2)
_cell_measurement_theta_max 29.0955
_cell_measurement_theta_min 2.1951
_cell_volume 757.94(8)
_computing_cell_refinement 'CrysAlisPro, Oxford Diffraction Ltd., Version 1.171.33.55''
_computing_data_collection 'CrysAlisPro, Oxford Diffraction Ltd., Version 1.171.33.55''
_computing_data_reduction 'CrysAlisPro, Oxford Diffraction Ltd., Version 1.171.33.55''
_computing_molecular_graphics 'SHELXL-2014/7 (Sheldrick, 2014)'
_computing_publication_material 'enCIFer Version 1.5'
_computing_structure_refinement 'SHELXL-2014/7 (Sheldrick, 2014)'
_computing_structure_solution 'SHELXL-2014/7 (Sheldrick, 2014)'
_diffrn_ambient_temperature 173(2)
_diffrn_measured_fraction_theta_full 0.999
_diffrn_measured_fraction_theta_max 0.999
_diffrn_measurement_device 'XcaliburS CCD Diffractometer'
_diffrn_measurement_method '\w und \y scan'
_diffrn_radiation_type MoK\a
_diffrn_radiation_wavelength 0.71073
_diffrn_reflns_av_R_equivalents 0.0209
_diffrn_reflns_av_unetI/netI 0.0236
_diffrn_reflns_Laue_measured_fraction_full 0.999
_diffrn_reflns_Laue_measured_fraction_max 0.999
_diffrn_reflns_limit_h_max 11
_diffrn_reflns_limit_h_min -11
_diffrn_reflns_limit_k_max 11
_diffrn_reflns_limit_k_min -11
_diffrn_reflns_limit_l_max 12
_diffrn_reflns_limit_l_min -12
_diffrn_reflns_number 6938
_diffrn_reflns_point_group_measured_fraction_full 0.999
_diffrn_reflns_point_group_measured_fraction_max 0.999
_diffrn_reflns_theta_full 25.242
_diffrn_reflns_theta_max 25.499
_diffrn_reflns_theta_min 2.194
_exptl_absorpt_coefficient_mu 1.751
_exptl_absorpt_correction_T_max 1.00000
_exptl_absorpt_correction_T_min 0.84723
_exptl_absorpt_correction_type multi-scan
_exptl_absorpt_process_details
;
CrysAlis RED, Oxford Diffraction Ltd.,
Version 1.171.32.37 (release 24-10-2008 CrysAlis171 .NET)
(compiled Oct 24 2008,09:44:38)
Empirical absorption correction using spherical harmonics,
 implemented in SCALE3 ABSPACK scaling algorithm.
;
_exptl_crystal_colour colourless
_exptl_crystal_density_diffrn 1.582
_exptl_crystal_description prism
_exptl_crystal_F_000 360
_exptl_crystal_size_max 0.24
_exptl_crystal_size_mid 0.22
_exptl_crystal_size_min 0.16
_refine_diff_density_max 0.467
_refine_diff_density_min -0.380
_refine_diff_density_rms 0.068
_refine_ls_extinction_method none
_refine_ls_goodness_of_fit_ref 1.036
_refine_ls_hydrogen_treatment constr
_refine_ls_matrix_type full
_refine_ls_number_parameters 165
_refine_ls_number_reflns 2828
_refine_ls_number_restraints 0
_refine_ls_restrained_S_all 1.036
_refine_ls_R_factor_all 0.0193
_refine_ls_R_factor_gt 0.0173
_refine_ls_shift/su_max 0.001
_refine_ls_shift/su_mean 0.000
_refine_ls_structure_factor_coef Fsqd
_refine_ls_weighting_details 'w=1/[\s^2^(Fo^2^)+(0.0276P)^2^] where P=(Fo^2^+2Fc^2^)/3'
_refine_ls_weighting_scheme calc
_refine_ls_wR_factor_gt 0.0440
_refine_ls_wR_factor_ref 0.0444
_reflns_Friedel_coverage 0.000
_reflns_number_gt 2620
_reflns_number_total 2828
_reflns_threshold_expression 'I > 2\s(I)'
_cod_data_source_file om5b00768_si_002.cif
_cod_data_source_block comp5
_cod_depositor_comments
;
The following automatic conversions were performed:

data item '_chemical_melting_point' value '167-169' was changed to
'168.0(10)' -- the average value was taken and precision was
estimated.

Automatic conversion script
Id: cif_fix_values 6909 2019-04-08 15:41:33Z antanas 
;
_cod_original_cell_volume 757.94(7)
_cod_database_code 4087968
_shelx_shelxl_version_number 2014/7
_shelx_space_group_comment
;
The symmetry employed for this shelxl refinement is uniquely defined
by the following loop, which should always be used as a source of
symmetry information in preference to the above space-group names.
They are only intended as comments.
;

loop_
_space_group_symop_operation_xyz
'x, y, z'
'-x, -y, -z'

loop_
_atom_site_label
_atom_site_type_symbol
_atom_site_fract_x
_atom_site_fract_y
_atom_site_fract_z
_atom_site_U_iso_or_equiv
_atom_site_adp_type
_atom_site_occupancy
_atom_site_site_symmetry_order
_atom_site_calc_flag
_atom_site_refinement_flags_posn
_atom_site_refinement_flags_adp
Sn1 Sn 0.42391(2) 0.77499(2) 0.43289(2) 0.01608(6) Uani 1 1 d . .
Si1 Si 0.44280(7) 0.55261(7) 0.24760(6) 0.01842(13) Uani 1 1 d . .
O1 O 0.37732(16) 0.62687(18) 0.36249(15) 0.0188(3) Uani 1 1 d . .
C1 C 0.5934(3) 0.3477(3) 0.3410(2) 0.0269(5) Uani 1 1 d . .
H1A H 0.6929 0.3662 0.3231 0.032 Uiso 1 1 calc R U
H1B H 0.5872 0.2743 0.2999 0.032 Uiso 1 1 calc R U
C2 C 0.5279(3) 0.6981(3) 0.0966(2) 0.0336(6) Uani 1 1 d . .
H2A H 0.4564 0.8089 0.0565 0.050 Uiso 1 1 calc R U
H2B H 0.5508 0.6599 0.0235 0.050 Uiso 1 1 calc R U
H2C H 0.6203 0.7006 0.1320 0.050 Uiso 1 1 calc R U
C3 C 0.2809(3) 0.5219(4) 0.1767(3) 0.0410(7) Uani 1 1 d . .
H3A H 0.1985 0.6250 0.1390 0.061 Uiso 1 1 calc R U
H3B H 0.2463 0.4359 0.2530 0.061 Uiso 1 1 calc R U
H3C H 0.3140 0.4889 0.1014 0.061 Uiso 1 1 calc R U
C11 C 0.6401(2) 0.8062(3) 0.3558(2) 0.0201(5) Uani 1 1 d . .
C12 C 0.7733(3) 0.6723(3) 0.3933(2) 0.0256(5) Uani 1 1 d . .
H12A H 0.7706 0.5646 0.4566 0.031 Uiso 1 1 calc R U
C13 C 0.9103(3) 0.6972(3) 0.3372(2) 0.0307(6) Uani 1 1 d . .
H13A H 0.9986 0.6065 0.3622 0.037 Uiso 1 1 calc R U
C14 C 0.9155(3) 0.8579(3) 0.2437(3) 0.0328(6) Uani 1 1 d . .
H14A H 1.0075 0.8751 0.2068 0.039 Uiso 1 1 calc R U
C15 C 0.7845(3) 0.9913(3) 0.2060(3) 0.0306(6) Uani 1 1 d . .
H15A H 0.7878 1.0990 0.1433 0.037 Uiso 1 1 calc R U
C16 C 0.6476(3) 0.9659(3) 0.2610(2) 0.0245(5) Uani 1 1 d . .
H16A H 0.5593 1.0569 0.2342 0.029 Uiso 1 1 calc R U
C21 C 0.2466(2) 1.0061(3) 0.3245(2) 0.0186(4) Uani 1 1 d . .
C22 C 0.1526(3) 1.0843(3) 0.4002(2) 0.0235(5) Uani 1 1 d . .
H22A H 0.1705 1.0388 0.4995 0.028 Uiso 1 1 calc R U
C23 C 0.0327(3) 1.2289(3) 0.3302(3) 0.0283(5) Uani 1 1 d . .
H23A H -0.0291 1.2796 0.3827 0.034 Uiso 1 1 calc R U
C24 C 0.0045(3) 1.2980(3) 0.1835(3) 0.0288(5) Uani 1 1 d . .
H24A H -0.0768 1.3946 0.1369 0.035 Uiso 1 1 calc R U
C25 C 0.0970(3) 1.2240(3) 0.1059(2) 0.0275(5) Uani 1 1 d . .
H25A H 0.0790 1.2714 0.0065 0.033 Uiso 1 1 calc R U
C26 C 0.2165(3) 1.0794(3) 0.1752(2) 0.0232(5) Uani 1 1 d . .
H26A H 0.2780 1.0300 0.1217 0.028 Uiso 1 1 calc R U

loop_
_atom_site_aniso_label
_atom_site_aniso_U_11
_atom_site_aniso_U_22
_atom_site_aniso_U_33
_atom_site_aniso_U_23
_atom_site_aniso_U_13
_atom_site_aniso_U_12
Sn1 0.01573(9) 0.01270(8) 0.01646(8) -0.00422(6) 0.00039(6) -0.00311(6)
Si1 0.0189(3) 0.0188(3) 0.0146(3) -0.0065(2) 0.0004(2) -0.0031(2)
O1 0.0205(8) 0.0184(8) 0.0194(7) -0.0095(6) 0.0032(6) -0.0073(6)
C1 0.0283(13) 0.0245(12) 0.0175(11) -0.0074(10) 0.0017(9) 0.0030(10)
C2 0.0432(15) 0.0301(14) 0.0208(11) -0.0082(11) 0.0098(11) -0.0088(12)
C3 0.0315(15) 0.0607(19) 0.0469(16) -0.0385(15) 0.0001(12) -0.0123(14)
C11 0.0204(11) 0.0206(11) 0.0188(10) -0.0068(9) -0.0004(9) -0.0081(9)
C12 0.0218(12) 0.0241(12) 0.0253(12) -0.0057(10) 0.0019(9) -0.0078(10)
C13 0.0190(12) 0.0346(14) 0.0312(13) -0.0098(11) 0.0014(10) -0.0055(11)
C14 0.0280(14) 0.0483(16) 0.0278(13) -0.0149(12) 0.0099(11) -0.0242(13)
C15 0.0365(15) 0.0285(13) 0.0278(12) -0.0066(11) 0.0035(11) -0.0208(12)
C16 0.0285(13) 0.0211(12) 0.0237(11) -0.0079(10) -0.0017(10) -0.0094(10)
C21 0.0175(11) 0.0145(10) 0.0216(11) -0.0050(9) -0.0003(9) -0.0062(9)
C22 0.0221(12) 0.0218(12) 0.0236(11) -0.0082(10) 0.0004(9) -0.0050(10)
C23 0.0198(12) 0.0237(12) 0.0407(14) -0.0168(11) 0.0014(10) -0.0016(10)
C24 0.0188(12) 0.0173(12) 0.0396(14) -0.0030(11) -0.0067(10) -0.0042(10)
C25 0.0282(13) 0.0246(13) 0.0210(11) -0.0005(10) -0.0046(10) -0.0101(11)
C26 0.0244(12) 0.0206(12) 0.0224(11) -0.0074(10) 0.0017(9) -0.0073(10)

loop_
_atom_type_symbol
_atom_type_description
_atom_type_scat_dispersion_real
_atom_type_scat_dispersion_imag
_atom_type_scat_source
C C 0.0033 0.0016 'International Tables Vol C Tables 4.2.6.8 and 6.1.1.4'
H H 0.0000 0.0000 'International Tables Vol C Tables 4.2.6.8 and 6.1.1.4'
O O 0.0106 0.0060 'International Tables Vol C Tables 4.2.6.8 and 6.1.1.4'
Si Si 0.0817 0.0704 'International Tables Vol C Tables 4.2.6.8 and 6.1.1.4'
Sn Sn -0.6537 1.4246 'International Tables Vol C Tables 4.2.6.8 and 6.1.1.4'

loop_
_geom_angle_atom_site_label_1
_geom_angle_atom_site_label_2
_geom_angle_atom_site_label_3
_geom_angle
_geom_angle_site_symmetry_1
_geom_angle_site_symmetry_3
O1 Sn1 C1 103.71(8) . 2_666
O1 Sn1 C21 102.83(7) . .
C1 Sn1 C21 113.91(8) 2_666 .
O1 Sn1 C11 106.62(7) . .
C1 Sn1 C11 118.33(9) 2_666 .
C21 Sn1 C11 109.76(8) . .
O1 Si1 C3 107.76(10) . .
O1 Si1 C1 109.27(9) . .
C3 Si1 C1 109.81(13) . .
O1 Si1 C2 111.46(10) . .
C3 Si1 C2 109.98(12) . .
C1 Si1 C2 108.55(11) . .
Si1 O1 Sn1 137.52(8) . .
Si1 C1 Sn1 113.86(11) . 2_666
Si1 C1 H1A 108.8 . .
Sn1 C1 H1A 108.8 2_666 .
Si1 C1 H1B 108.8 . .
Sn1 C1 H1B 108.8 2_666 .
H1A C1 H1B 107.7 . .
Si1 C2 H2A 109.5 . .
Si1 C2 H2B 109.5 . .
H2A C2 H2B 109.5 . .
Si1 C2 H2C 109.5 . .
H2A C2 H2C 109.5 . .
H2B C2 H2C 109.5 . .
Si1 C3 H3A 109.5 . .
Si1 C3 H3B 109.5 . .
H3A C3 H3B 109.5 . .
Si1 C3 H3C 109.5 . .
H3A C3 H3C 109.5 . .
H3B C3 H3C 109.5 . .
C12 C11 C16 118.4(2) . .
C12 C11 Sn1 122.53(15) . .
C16 C11 Sn1 119.07(17) . .
C13 C12 C11 120.7(2) . .
C13 C12 H12A 119.6 . .
C11 C12 H12A 119.6 . .
C12 C13 C14 120.0(2) . .
C12 C13 H13A 120.0 . .
C14 C13 H13A 120.0 . .
C15 C14 C13 119.8(2) . .
C15 C14 H14A 120.1 . .
C13 C14 H14A 120.1 . .
C14 C15 C16 120.1(2) . .
C14 C15 H15A 120.0 . .
C16 C15 H15A 120.0 . .
C15 C16 C11 121.0(2) . .
C15 C16 H16A 119.5 . .
C11 C16 H16A 119.5 . .
C22 C21 C26 117.7(2) . .
C22 C21 Sn1 121.30(15) . .
C26 C21 Sn1 120.95(16) . .
C23 C22 C21 121.0(2) . .
C23 C22 H22A 119.5 . .
C21 C22 H22A 119.5 . .
C24 C23 C22 120.3(2) . .
C24 C23 H23A 119.8 . .
C22 C23 H23A 119.8 . .
C25 C24 C23 119.8(2) . .
C25 C24 H24A 120.1 . .
C23 C24 H24A 120.1 . .
C24 C25 C26 120.1(2) . .
C24 C25 H25A 119.9 . .
C26 C25 H25A 119.9 . .
C25 C26 C21 121.0(2) . .
C25 C26 H26A 119.5 . .
C21 C26 H26A 119.5 . .

loop_
_geom_bond_atom_site_label_1
_geom_bond_atom_site_label_2
_geom_bond_distance
_geom_bond_site_symmetry_2
Sn1 O1 1.9815(14) .
Sn1 C1 2.125(2) 2_666
Sn1 C21 2.137(2) .
Sn1 C11 2.137(2) .
Si1 O1 1.6264(15) .
Si1 C3 1.855(2) .
Si1 C1 1.862(2) .
Si1 C2 1.863(2) .
C1 Sn1 2.125(2) 2_666
C1 H1A 0.9700 .
C1 H1B 0.9700 .
C2 H2A 0.9600 .
C2 H2B 0.9600 .
C2 H2C 0.9600 .
C3 H3A 0.9600 .
C3 H3B 0.9600 .
C3 H3C 0.9600 .
C11 C12 1.389(3) .
C11 C16 1.392(3) .
C12 C13 1.386(3) .
C12 H12A 0.9300 .
C13 C14 1.390(3) .
C13 H13A 0.9300 .
C14 C15 1.373(4) .
C14 H14A 0.9300 .
C15 C16 1.383(3) .
C15 H15A 0.9300 .
C16 H16A 0.9300 .
C21 C22 1.388(3) .
C21 C26 1.399(3) .
C22 C23 1.383(3) .
C22 H22A 0.9300 .
C23 C24 1.375(3) .
C23 H23A 0.9300 .
C24 C25 1.375(3) .
C24 H24A 0.9300 .
C25 C26 1.380(3) .
C25 H25A 0.9300 .
C26 H26A 0.9300 .

loop_
_geom_torsion_atom_site_label_1
_geom_torsion_atom_site_label_2
_geom_torsion_atom_site_label_3
_geom_torsion_atom_site_label_4
_geom_torsion
_geom_torsion_site_symmetry_4
C3 Si1 O1 Sn1 -150.01(15) .
C1 Si1 O1 Sn1 90.71(15) .
C2 Si1 O1 Sn1 -29.26(17) .
O1 Si1 C1 Sn1 23.27(15) 2_666
C3 Si1 C1 Sn1 -94.73(14) 2_666
C2 Si1 C1 Sn1 145.01(12) 2_666
C16 C11 C12 C13 -0.1(3) .
Sn1 C11 C12 C13 177.91(17) .
C11 C12 C13 C14 0.7(4) .
C12 C13 C14 C15 -0.7(4) .
C13 C14 C15 C16 0.1(4) .
C14 C15 C16 C11 0.5(4) .
C12 C11 C16 C15 -0.5(3) .
Sn1 C11 C16 C15 -178.59(16) .
C26 C21 C22 C23 0.5(3) .
Sn1 C21 C22 C23 -176.38(16) .
C21 C22 C23 C24 0.0(3) .
C22 C23 C24 C25 -0.7(3) .
C23 C24 C25 C26 0.9(3) .
C24 C25 C26 C21 -0.4(3) .
C22 C21 C26 C25 -0.3(3) .
Sn1 C21 C26 C25 176.59(16) .
